data_4080571
loop_
_publ_author_name
'Bette, Martin'
'Kluge, Tim'
'Schmidt, J\"urgen'
'Steinborn, Dirk'

_publ_section_title
;
 Diacetylplatinum(II) Complexes with \k2-Coordinated Tris(pyridyl)methanol
 and Tris(pyridyl)methyl Ether Ligands: Structural Insight into the Ligand
 Dynamics in Solution
;
_journal_issue 7
_journal_name_full Organometallics
_journal_page_first 2216
_journal_paper_doi 10.1021/om400091h
_journal_volume 32
_journal_year 2013
_chemical_formula_moiety 'C20 H19 N3 O3 Pt, C H2 Cl2'
_chemical_formula_sum 'C21 H21 Cl2 N3 O3 Pt'
_chemical_formula_weight 629.40
_chemical_name_systematic
; 
 ? 
;
_space_group_IT_number 14
_symmetry_cell_setting monoclinic
_symmetry_space_group_name_Hall '-P 2ybc'
_symmetry_space_group_name_H-M 'P 1 21/c 1'
_atom_sites_solution_hydrogens geom
_atom_sites_solution_primary direct
_atom_sites_solution_secondary difmap
_audit_creation_method SHELXL-97
_cell_angle_alpha 90.00
_cell_angle_beta 100.741(12)
_cell_angle_gamma 90.00
_cell_formula_units_Z 4
_cell_length_a 8.3991(9)
_cell_length_b 15.8000(11)
_cell_length_c 17.0948(18)
_cell_measurement_reflns_used 8000
_cell_measurement_temperature 220(2)
_cell_measurement_theta_max 25.85
_cell_measurement_theta_min 2.45
_cell_volume 2228.8(4)
_computing_structure_refinement 'SHELXL-97 (Sheldrick, 1997)'
_computing_structure_solution 'SHELXS-97 (Sheldrick, 1990)'
_diffrn_ambient_temperature 220(2)
_diffrn_measured_fraction_theta_full 0.980
_diffrn_measured_fraction_theta_max 0.980
_diffrn_measurement_device_type STOE-IPDS
_diffrn_measurement_method 'area detector'
_diffrn_radiation_monochromator graphite
_diffrn_radiation_source 'fine-focus sealed tube'
_diffrn_radiation_type MoK\a
_diffrn_radiation_wavelength 0.71073
_diffrn_reflns_av_R_equivalents 0.0741
_diffrn_reflns_av_sigmaI/netI 0.0523
_diffrn_reflns_limit_h_max 10
_diffrn_reflns_limit_h_min -10
_diffrn_reflns_limit_k_max 17
_diffrn_reflns_limit_k_min -19
_diffrn_reflns_limit_l_max 20
_diffrn_reflns_limit_l_min -20
_diffrn_reflns_number 15455
_diffrn_reflns_theta_full 26.01
_diffrn_reflns_theta_max 26.01
_diffrn_reflns_theta_min 2.43
_exptl_absorpt_coefficient_mu 6.563
_exptl_absorpt_correction_T_max 0.33021
_exptl_absorpt_correction_T_min 0.11952
_exptl_absorpt_correction_type multi-scan
_exptl_absorpt_process_details 'Spek, A.L. (2003), J.Appl.Cryst. 36, 7-13'
_exptl_crystal_colour yellow
_exptl_crystal_density_diffrn 1.876
_exptl_crystal_density_method 'not measured'
_exptl_crystal_description plate
_exptl_crystal_F_000 1216
_exptl_crystal_size_max 0.45
_exptl_crystal_size_mid 0.2
_exptl_crystal_size_min 0.1
_refine_diff_density_max 0.893
_refine_diff_density_min -0.782
_refine_diff_density_rms 0.172
_refine_ls_extinction_method none
_refine_ls_goodness_of_fit_ref 0.978
_refine_ls_hydrogen_treatment constr
_refine_ls_matrix_type full
_refine_ls_number_parameters 274
_refine_ls_number_reflns 4306
_refine_ls_number_restraints 0
_refine_ls_restrained_S_all 0.978
_refine_ls_R_factor_all 0.0393
_refine_ls_R_factor_gt 0.0312
_refine_ls_shift/su_max 0.004
_refine_ls_shift/su_mean 0.000
_refine_ls_structure_factor_coef Fsqd
_refine_ls_weighting_details 'calc w=1/[\s^2^(Fo^2^)+(0.0339P)^2^+0.0000P] where P=(Fo^2^+2Fc^2^)/3'
_refine_ls_weighting_scheme calc
_refine_ls_wR_factor_gt 0.0551
_refine_ls_wR_factor_ref 0.0572
_reflns_number_gt 3603
_reflns_number_total 4306
_reflns_threshold_expression >2sigma(I)
_cod_data_source_file om400091h_si_002.cif
_cod_data_source_block c:\xray\ipds3723\ipds3723
_cod_original_sg_symbol_H-M P21/c
_cod_database_code 4080571

loop_
_symmetry_equiv_pos_as_xyz
'x, y, z'
'-x, y+1/2, -z+1/2'
'-x, -y, -z'
'x, -y-1/2, z-1/2'

loop_
_atom_site_label
_atom_site_type_symbol
_atom_site_fract_x
_atom_site_fract_y
_atom_site_fract_z
_atom_site_U_iso_or_equiv
_atom_site_adp_type
_atom_site_occupancy
_atom_site_symmetry_multiplicity
_atom_site_calc_flag
_atom_site_refinement_flags
C1 C 0.4470(5) 0.1759(3) 1.1044(2) 0.0295(9) Uani 1 1 d .
C2 C 0.6012(8) 0.1299(5) 1.1029(3) 0.0629(17) Uani 1 1 d .
H1 H 0.6550 0.1175 1.1569 0.076 Uiso 1 1 calc R
H2 H 0.6712 0.1648 1.0771 0.076 Uiso 1 1 calc R
H3 H 0.5779 0.0773 1.0736 0.076 Uiso 1 1 calc R
C3 C 0.1686(5) 0.1353(3) 1.0006(2) 0.0308(9) Uani 1 1 d .
C4 C 0.1670(7) 0.0693(3) 0.9370(4) 0.0561(14) Uani 1 1 d .
H6 H 0.0980 0.0226 0.9463 0.067 Uiso 1 1 calc R
H5 H 0.2763 0.0487 0.9383 0.067 Uiso 1 1 calc R
H4 H 0.1257 0.0940 0.8852 0.067 Uiso 1 1 calc R
C5 C 0.0394(5) 0.3079(3) 0.8952(2) 0.0270(8) Uani 1 1 d .
H7 H -0.0168 0.2800 0.9304 0.032 Uiso 1 1 calc R
C6 C -0.0461(5) 0.3571(3) 0.8370(2) 0.0320(9) Uani 1 1 d .
H8 H -0.1589 0.3633 0.8321 0.038 Uiso 1 1 calc R
C7 C 0.0360(5) 0.3979(3) 0.7852(2) 0.0365(10) Uani 1 1 d .
H9 H -0.0202 0.4322 0.7443 0.044 Uiso 1 1 calc R
C8 C 0.2014(5) 0.3877(2) 0.7940(2) 0.0266(8) Uani 1 1 d .
H10 H 0.2588 0.4148 0.7589 0.032 Uiso 1 1 calc R
C9 C 0.2824(5) 0.3372(2) 0.8550(2) 0.0213(8) Uani 1 1 d .
C10 C 0.4698(5) 0.3268(2) 0.8692(2) 0.0226(8) Uani 1 1 d .
C11 C 0.5425(4) 0.3657(2) 0.9502(2) 0.0205(7) Uani 1 1 d .
C12 C 0.6515(5) 0.4320(3) 0.9562(2) 0.0265(8) Uani 1 1 d .
H11 H 0.6825 0.4543 0.9104 0.032 Uiso 1 1 calc R
C13 C 0.7148(5) 0.4654(3) 1.0310(2) 0.0308(9) Uani 1 1 d .
H12 H 0.7886 0.5107 1.0363 0.037 Uiso 1 1 calc R
C14 C 0.6673(5) 0.4308(3) 1.0970(2) 0.0316(9) Uani 1 1 d .
H13 H 0.7093 0.4517 1.1482 0.038 Uiso 1 1 calc R
C15 C 0.5581(5) 0.3656(3) 1.0869(2) 0.0276(9) Uani 1 1 d .
H14 H 0.5243 0.3430 1.1320 0.033 Uiso 1 1 calc R
C16 C 0.5213(5) 0.2342(3) 0.8647(2) 0.0260(8) Uani 1 1 d .
C17 C 0.4312(5) 0.1779(3) 0.8112(2) 0.0342(10) Uani 1 1 d .
H15 H 0.3314 0.1943 0.7803 0.041 Uiso 1 1 calc R
C18 C 0.4917(7) 0.0974(3) 0.8047(3) 0.0464(12) Uani 1 1 d .
H16 H 0.4344 0.0585 0.7684 0.056 Uiso 1 1 calc R
C19 C 0.6368(7) 0.0747(3) 0.8518(3) 0.0472(12) Uani 1 1 d .
H17 H 0.6787 0.0197 0.8497 0.057 Uiso 1 1 calc R
C20 C 0.7191(6) 0.1353(3) 0.9025(3) 0.0446(12) Uani 1 1 d .
H18 H 0.8187 0.1201 0.9343 0.054 Uiso 1 1 calc R
C21 C 0.9607(8) 0.6932(4) 0.8689(3) 0.0580(14) Uani 1 1 d .
H20 H 0.8814 0.7392 0.8651 0.070 Uiso 1 1 calc R
H21 H 1.0493 0.7058 0.9134 0.070 Uiso 1 1 calc R
N1 N 0.2018(4) 0.2971(2) 0.90505(17) 0.0226(6) Uani 1 1 d .
N2 N 0.4970(4) 0.33226(19) 1.01482(17) 0.0215(6) Uani 1 1 d .
N3 N 0.6653(4) 0.2140(2) 0.9088(2) 0.0344(8) Uani 1 1 d .
O1 O 0.4039(4) 0.1837(2) 1.16863(17) 0.0505(9) Uani 1 1 d .
O2 O 0.0682(5) 0.1298(3) 1.0426(2) 0.0631(11) Uani 1 1 d .
O3 O 0.5337(3) 0.37425(18) 0.81193(14) 0.0271(6) Uani 1 1 d .
H19 H 0.4948 0.3566 0.7667 0.041 Uiso 1 1 calc R
Pt1 Pt 0.328699(17) 0.229559(9) 1.006277(7) 0.02184(6) Uani 1 1 d .
Cl1 Cl 0.8684(2) 0.59775(10) 0.88740(10) 0.0687(4) Uani 1 1 d .
Cl2 Cl 1.0366(2) 0.68759(14) 0.78081(9) 0.0793(5) Uani 1 1 d .

loop_
_atom_site_aniso_label
_atom_site_aniso_U_11
_atom_site_aniso_U_22
_atom_site_aniso_U_33
_atom_site_aniso_U_23
_atom_site_aniso_U_13
_atom_site_aniso_U_12
C1 0.033(2) 0.027(2) 0.0288(19) 0.0053(15) 0.0059(16) -0.0010(17)
C2 0.059(4) 0.086(5) 0.045(3) 0.021(3) 0.013(2) 0.035(3)
C3 0.032(2) 0.030(2) 0.0307(19) 0.0040(16) 0.0054(17) -0.0086(18)
C4 0.057(3) 0.034(3) 0.085(4) -0.018(3) 0.032(3) -0.016(2)
C5 0.0174(18) 0.036(2) 0.0283(18) -0.0049(17) 0.0059(14) -0.0019(17)
C6 0.025(2) 0.035(2) 0.035(2) -0.0037(18) 0.0047(17) 0.0013(18)
C7 0.032(2) 0.040(2) 0.032(2) 0.0039(18) -0.0065(18) 0.003(2)
C8 0.031(2) 0.0260(19) 0.0212(17) 0.0010(15) 0.0014(16) -0.0010(17)
C9 0.024(2) 0.0213(18) 0.0180(16) -0.0091(13) 0.0024(14) 0.0000(15)
C10 0.0224(19) 0.025(2) 0.0205(17) 0.0000(14) 0.0056(14) -0.0038(15)
C11 0.0194(18) 0.0187(17) 0.0236(17) 0.0015(14) 0.0046(14) 0.0005(15)
C12 0.023(2) 0.029(2) 0.0279(19) -0.0008(15) 0.0057(15) -0.0020(17)
C13 0.026(2) 0.026(2) 0.037(2) -0.0020(17) -0.0009(17) -0.0023(17)
C14 0.036(2) 0.028(2) 0.0262(19) -0.0057(16) -0.0059(17) 0.0008(18)
C15 0.032(2) 0.030(2) 0.0191(17) -0.0043(15) 0.0006(15) 0.0018(18)
C16 0.025(2) 0.031(2) 0.0242(17) -0.0043(15) 0.0122(15) -0.0029(17)
C17 0.035(2) 0.037(2) 0.030(2) -0.0073(17) 0.0047(17) -0.008(2)
C18 0.060(3) 0.036(2) 0.045(3) -0.020(2) 0.014(2) -0.012(2)
C19 0.051(3) 0.034(3) 0.062(3) -0.008(2) 0.023(3) 0.010(2)
C20 0.027(2) 0.041(3) 0.066(3) -0.005(2) 0.010(2) 0.012(2)
C21 0.062(4) 0.044(3) 0.072(4) -0.003(3) 0.024(3) -0.005(3)
N1 0.0234(16) 0.0246(16) 0.0198(14) -0.0003(12) 0.0039(12) -0.0046(14)
N2 0.0203(15) 0.0213(15) 0.0228(14) 0.0016(12) 0.0038(12) -0.0012(13)
N3 0.0214(18) 0.038(2) 0.044(2) -0.0074(15) 0.0059(15) 0.0028(15)
O1 0.059(2) 0.069(2) 0.0241(15) 0.0143(15) 0.0100(14) 0.020(2)
O2 0.062(3) 0.069(3) 0.068(2) -0.019(2) 0.040(2) -0.036(2)
O3 0.0277(15) 0.0355(16) 0.0195(12) -0.0007(11) 0.0080(11) -0.0122(12)
Pt1 0.02270(9) 0.02391(9) 0.01941(8) 0.00129(6) 0.00522(5) -0.00275(6)
Cl1 0.0640(9) 0.0565(9) 0.0911(11) 0.0137(8) 0.0289(8) -0.0071(7)
Cl2 0.0686(10) 0.1074(14) 0.0670(9) 0.0467(9) 0.0259(8) 0.0244(10)

loop_
_atom_type_symbol
_atom_type_description
_atom_type_scat_dispersion_real
_atom_type_scat_dispersion_imag
_atom_type_scat_source
C C 0.0033 0.0016 'International Tables Vol C Tables 4.2.6.8 and 6.1.1.4'
H H 0.0000 0.0000 'International Tables Vol C Tables 4.2.6.8 and 6.1.1.4'
N N 0.0061 0.0033 'International Tables Vol C Tables 4.2.6.8 and 6.1.1.4'
O O 0.0106 0.0060 'International Tables Vol C Tables 4.2.6.8 and 6.1.1.4'
Pt Pt -1.7033 8.3905 'International Tables Vol C Tables 4.2.6.8 and 6.1.1.4'
Cl Cl 0.1484 0.1585 'International Tables Vol C Tables 4.2.6.8 and 6.1.1.4'

loop_
_geom_angle_atom_site_label_1
_geom_angle_atom_site_label_2
_geom_angle_atom_site_label_3
_geom_angle
O1 C1 C2 117.9(4)
O1 C1 Pt1 122.2(3)
C2 C1 Pt1 119.7(3)
C1 C2 H1 109.5
C1 C2 H2 109.5
H1 C2 H2 109.5
C1 C2 H3 109.5
H1 C2 H3 109.5
H2 C2 H3 109.5
O2 C3 C4 117.8(4)
O2 C3 Pt1 124.2(3)
C4 C3 Pt1 117.9(3)
C3 C4 H6 109.5
C3 C4 H5 109.5
H6 C4 H5 109.5
C3 C4 H4 109.5
H6 C4 H4 109.5
H5 C4 H4 109.5
N1 C5 C6 123.1(4)
N1 C5 H7 118.4
C6 C5 H7 118.4
C5 C6 C7 118.6(4)
C5 C6 H8 120.7
C7 C6 H8 120.7
C8 C7 C6 119.3(4)
C8 C7 H9 120.3
C6 C7 H9 120.3
C7 C8 C9 119.5(4)
C7 C8 H10 120.3
C9 C8 H10 120.3
N1 C9 C8 121.0(4)
N1 C9 C10 117.7(3)
C8 C9 C10 121.2(3)
O3 C10 C16 108.9(3)
O3 C10 C11 105.9(3)
C16 C10 C11 111.1(3)
O3 C10 C9 109.8(3)
C16 C10 C9 112.3(3)
C11 C10 C9 108.7(3)
N2 C11 C12 121.5(3)
N2 C11 C10 117.3(3)
C12 C11 C10 121.2(3)
C11 C12 C13 119.3(4)
C11 C12 H11 120.3
C13 C12 H11 120.3
C14 C13 C12 118.8(4)
C14 C13 H12 120.6
C12 C13 H12 120.6
C15 C14 C13 118.9(4)
C15 C14 H13 120.5
C13 C14 H13 120.5
N2 C15 C14 122.7(4)
N2 C15 H14 118.6
C14 C15 H14 118.6
N3 C16 C17 122.7(4)
N3 C16 C10 115.6(3)
C17 C16 C10 121.3(4)
C18 C17 C16 118.5(4)
C18 C17 H15 120.7
C16 C17 H15 120.7
C19 C18 C17 119.4(4)
C19 C18 H16 120.3
C17 C18 H16 120.3
C18 C19 C20 118.0(4)
C18 C19 H17 121.0
C20 C19 H17 121.0
N3 C20 C19 123.9(4)
N3 C20 H18 118.1
C19 C20 H18 118.1
Cl2 C21 Cl1 111.0(3)
Cl2 C21 H20 109.4
Cl1 C21 H20 109.4
Cl2 C21 H21 109.4
Cl1 C21 H21 109.4
H20 C21 H21 108.0
C9 N1 C5 118.5(3)
C9 N1 Pt1 121.0(2)
C5 N1 Pt1 120.1(2)
C11 N2 C15 118.7(3)
C11 N2 Pt1 121.9(2)
C15 N2 Pt1 119.5(3)
C20 N3 C16 117.4(4)
C10 O3 H19 109.5
C1 Pt1 C3 87.05(17)
C1 Pt1 N2 92.67(14)
C3 Pt1 N2 178.39(15)
C1 Pt1 N1 175.44(14)
C3 Pt1 N1 95.89(14)
N2 Pt1 N1 84.29(12)

loop_
_geom_bond_atom_site_label_1
_geom_bond_atom_site_label_2
_geom_bond_distance
C1 O1 1.225(5)
C1 C2 1.490(7)
C1 Pt1 1.975(4)
C2 H1 0.9700
C2 H2 0.9700
C2 H3 0.9700
C3 O2 1.208(5)
C3 C4 1.505(6)
C3 Pt1 1.997(4)
C4 H6 0.9700
C4 H5 0.9700
C4 H4 0.9700
C5 N1 1.353(5)
C5 C6 1.359(6)
C5 H7 0.9400
C6 C7 1.380(6)
C6 H8 0.9400
C7 C8 1.378(6)
C7 H9 0.9400
C8 C9 1.387(5)
C8 H10 0.9400
C9 N1 1.345(5)
C9 C10 1.556(5)
C10 O3 1.416(4)
C10 C16 1.532(5)
C10 C11 1.534(5)
C11 N2 1.343(5)
C11 C12 1.382(5)
C12 C13 1.393(6)
C12 H11 0.9400
C13 C14 1.379(6)
C13 H12 0.9400
C14 C15 1.369(6)
C14 H13 0.9400
C15 N2 1.350(5)
C15 H14 0.9400
C16 N3 1.339(5)
C16 C17 1.393(6)
C17 C18 1.382(7)
C17 H15 0.9400
C18 C19 1.378(8)
C18 H16 0.9400
C19 C20 1.386(7)
C19 H17 0.9400
C20 N3 1.334(6)
C20 H18 0.9400
C21 Cl2 1.744(6)
C21 Cl1 1.750(6)
C21 H20 0.9800
C21 H21 0.9800
N1 Pt1 2.140(3)
N2 Pt1 2.139(3)
O3 H19 0.8300

loop_
_geom_torsion_atom_site_label_1
_geom_torsion_atom_site_label_2
_geom_torsion_atom_site_label_3
_geom_torsion_atom_site_label_4
_geom_torsion
N1 C5 C6 C7 0.2(6)
C5 C6 C7 C8 -0.1(6)
C6 C7 C8 C9 -0.4(6)
C7 C8 C9 N1 0.9(5)
C7 C8 C9 C10 -177.5(3)
N1 C9 C10 O3 -179.1(3)
C8 C9 C10 O3 -0.6(5)
N1 C9 C10 C16 59.6(4)
C8 C9 C10 C16 -122.0(4)
N1 C9 C10 C11 -63.7(4)
C8 C9 C10 C11 114.8(4)
O3 C10 C11 N2 178.6(3)
C16 C10 C11 N2 -63.3(4)
C9 C10 C11 N2 60.7(4)
O3 C10 C11 C12 -1.8(5)
C16 C10 C11 C12 116.2(4)
C9 C10 C11 C12 -119.8(4)
N2 C11 C12 C13 -0.4(6)
C10 C11 C12 C13 -179.9(4)
C11 C12 C13 C14 0.4(6)
C12 C13 C14 C15 -0.8(6)
C13 C14 C15 N2 1.4(6)
O3 C10 C16 N3 87.1(4)
C11 C10 C16 N3 -29.1(5)
C9 C10 C16 N3 -151.0(3)
O3 C10 C16 C17 -86.2(4)
C11 C10 C16 C17 157.6(4)
C9 C10 C16 C17 35.7(5)
N3 C16 C17 C18 1.2(7)
C10 C16 C17 C18 174.0(4)
C16 C17 C18 C19 1.2(7)
C17 C18 C19 C20 -2.1(8)
C18 C19 C20 N3 0.7(8)
C8 C9 N1 C5 -0.8(5)
C10 C9 N1 C5 177.7(3)
C8 C9 N1 Pt1 -173.6(3)
C10 C9 N1 Pt1 4.8(4)
C6 C5 N1 C9 0.3(6)
C6 C5 N1 Pt1 173.2(3)
C12 C11 N2 C15 1.0(5)
C10 C11 N2 C15 -179.5(3)
C12 C11 N2 Pt1 -179.9(3)
C10 C11 N2 Pt1 -0.4(4)
C14 C15 N2 C11 -1.5(6)
C14 C15 N2 Pt1 179.4(3)
C19 C20 N3 C16 1.7(8)
C17 C16 N3 C20 -2.6(6)
C10 C16 N3 C20 -175.8(4)
O1 C1 Pt1 C3 -78.9(4)
C2 C1 Pt1 C3 106.1(4)
O1 C1 Pt1 N2 99.5(4)
C2 C1 Pt1 N2 -75.5(4)
O2 C3 Pt1 C1 75.2(4)
C4 C3 Pt1 C1 -108.2(4)
O2 C3 Pt1 N1 -101.3(4)
C4 C3 Pt1 N1 75.3(4)
C11 N2 Pt1 C1 141.9(3)
C15 N2 Pt1 C1 -39.0(3)
C11 N2 Pt1 N1 -41.5(3)
C15 N2 Pt1 N1 137.6(3)
C9 N1 Pt1 C3 -143.1(3)
C5 N1 Pt1 C3 44.2(3)
C9 N1 Pt1 N2 38.5(3)
C5 N1 Pt1 N2 -134.2(3)
